data_4112617
loop_
_publ_author_name
'Suchada Rajca'
'Andrzej Rajca'
'Jirawat Wongsriratanakul'
'Paul Butler'
'Sung-min Choi'

_publ_section_title
;
 Organic Spin Clusters. A Dendritic-Macrocyclic Poly(arylmethyl)
 Polyradical with Very High Spin of S= 10 and Its Derivatives: Synthesis,
 Magnetic Studies, and Small-Angle Neutron Scattering
;
_journal_name_full 'Journal of the American Chemical Society'
_journal_page_first 6972
_journal_page_last 6986
_journal_paper_doi 10.1021/ja031548j
_journal_volume 126
_journal_year 2004
_chemical_formula_moiety 'C72 H76 Br4 O4, 2(C6 H6)'
_chemical_formula_sum 'C84 H88 Br4 O4'
_chemical_formula_weight 1481.18
_chemical_name_common 00173
_chemical_name_systematic
; 
 ? 
;
_space_group_IT_number 2
_symmetry_cell_setting triclinic
_symmetry_space_group_name_Hall '-P 1'
_symmetry_space_group_name_H-M 'P -1'
_atom_sites_solution_hydrogens geom
_atom_sites_solution_primary direct
_atom_sites_solution_secondary difmap
_audit_creation_method SHELXL-97
_cell_angle_alpha 90.301(2)
_cell_angle_beta 108.949(2)
_cell_angle_gamma 107.420(2)
_cell_formula_units_Z 2
_cell_length_a 16.249(2)
_cell_length_b 16.659(2)
_cell_length_c 16.959(2)
_cell_measurement_reflns_used 6436
_cell_measurement_temperature 173(2)
_cell_volume 4116.0(9)
_computing_cell_refinement 'SAINT, Bruker'
_computing_data_collection 'SMART, Bruker'
_computing_data_reduction 'SAINT, Bruker'
_computing_structure_refinement 'SHELXL-97 (Sheldrick, 1997)'
_computing_structure_solution 'SHELXS-97 (Sheldrick, 1990)'
_diffrn_ambient_temperature 173(2)
_diffrn_measured_fraction_theta_full 0.991
_diffrn_measured_fraction_theta_max 0.991
_diffrn_measurement_device_type 'SMART Platform CCD, Bruker'
_diffrn_measurement_method omega-scans
_diffrn_radiation_monochromator graphite
_diffrn_radiation_source 'fine-focus sealed tube'
_diffrn_radiation_type MoK\a
_diffrn_radiation_wavelength 0.71073
_diffrn_reflns_av_R_equivalents 0.0515
_diffrn_reflns_av_sigmaI/netI 0.1040
_diffrn_reflns_limit_h_max 18
_diffrn_reflns_limit_h_min -19
_diffrn_reflns_limit_k_max 19
_diffrn_reflns_limit_k_min -19
_diffrn_reflns_limit_l_max 20
_diffrn_reflns_limit_l_min -20
_diffrn_reflns_number 33895
_diffrn_reflns_theta_full 25.08
_diffrn_reflns_theta_max 25.08
_diffrn_reflns_theta_min 1.29
_exptl_absorpt_coefficient_mu 2.000
_exptl_absorpt_correction_T_max 1.000000
_exptl_absorpt_correction_T_min 0.862082
_exptl_absorpt_correction_type multi-scan
_exptl_absorpt_process_details 'SADABS, R. Blessing (1995)'
_exptl_crystal_colour 'colorless, clear'
_exptl_crystal_density_diffrn 1.195
_exptl_crystal_description plate
_exptl_crystal_F_000 1528
_exptl_crystal_size_max 0.185
_exptl_crystal_size_mid 0.105
_exptl_crystal_size_min 0.050
_refine_diff_density_max 0.566
_refine_diff_density_min -0.411
_refine_diff_density_rms 0.067
_refine_ls_extinction_method none
_refine_ls_goodness_of_fit_ref 0.968
_refine_ls_hydrogen_treatment riding
_refine_ls_matrix_type full
_refine_ls_number_parameters 852
_refine_ls_number_reflns 14492
_refine_ls_number_restraints 72
_refine_ls_restrained_S_all 0.972
_refine_ls_R_factor_all 0.0863
_refine_ls_R_factor_gt 0.0415
_refine_ls_shift/su_max 0.001
_refine_ls_shift/su_mean 0.000
_refine_ls_structure_factor_coef Fsqd
_refine_ls_weighting_details
; calc 
 [0.00000+1.00000exp(2.00(sin\q/\l)^2^)]/ 
   [\s^2^(Fo^2^)+0.0000+0.0500*P+(0.0387P)^2^+0.0000sin\q/\l] 
 where P = 0.33333Fo^2^ + 0.66667Fc^2^ 
;
_refine_ls_weighting_scheme calc
_refine_ls_wR_factor_gt 0.0847
_refine_ls_wR_factor_ref 0.0959
_reflns_number_gt 8206
_reflns_number_total 14492
_reflns_threshold_expression >2sigma(I)
_cod_data_source_file ja031548jsi20031205_120239.cif
_cod_data_source_block 00173
_cod_depositor_comments
;
The following automatic conversions were performed:

'_exptl_absorpt_correction_type' value 'multi-scans' was replaced
with the value 'multi-scan' as specified in the replacement file
'src/cod-tools/trunk/data/replacement-values/replacement_values.lst'.

Automatic conversion script
Id: cif_fix_values 5376 2017-05-30 11:51:03Z andrius 
;
_cod_original_cell_volume 4115.9(6)
_cod_database_code 4112617

loop_
_symmetry_equiv_pos_as_xyz
'x, y, z'
'-x, -y, -z'

loop_
_atom_site_label
_atom_site_type_symbol
_atom_site_fract_x
_atom_site_fract_y
_atom_site_fract_z
_atom_site_U_iso_or_equiv
_atom_site_adp_type
_atom_site_occupancy
_atom_site_symmetry_multiplicity
_atom_site_calc_flag
_atom_site_refinement_flags
_atom_site_disorder_assembly
_atom_site_disorder_group
Br1A Br -0.02212(3) 0.42387(3) 0.23750(3) 0.04611(13) Uani 1 1 d . . .
O1A O -0.01654(16) 0.07206(13) 0.39668(13) 0.0226(6) Uani 1 1 d . . .
C1A C 0.0124(2) 0.2351(2) 0.4358(2) 0.0203(8) Uani 1 1 d . . .
H1AA H 0.0188 0.1965 0.4767 0.024 Uiso 1 1 calc R . .
C2A C 0.0443(2) 0.3223(2) 0.4627(2) 0.0230(8) Uani 1 1 d . . .
C3A C 0.0300(2) 0.3775(2) 0.4025(2) 0.0267(9) Uani 1 1 d . . .
H3AA H 0.0487 0.4367 0.4186 0.032 Uiso 1 1 calc R . .
C4A C -0.0116(3) 0.3454(2) 0.3193(2) 0.0280(9) Uani 1 1 d . . .
C5A C -0.0407(2) 0.2605(2) 0.2920(2) 0.0245(9) Uani 1 1 d . . .
H5AA H -0.0689 0.2406 0.2340 0.029 Uiso 1 1 calc R . .
C6A C -0.0275(2) 0.2043(2) 0.3527(2) 0.0213(8) Uani 1 1 d . . .
C7A C -0.0536(2) 0.1096(2) 0.3224(2) 0.0234(9) Uani 1 1 d . . .
C8A C -0.0242(3) -0.0154(2) 0.3826(2) 0.0289(9) Uani 1 1 d . . .
H8AA H -0.0052 -0.0375 0.4367 0.043 Uiso 1 1 calc R . .
H8AB H 0.0154 -0.0203 0.3511 0.043 Uiso 1 1 calc R . .
H8AC H -0.0881 -0.0479 0.3504 0.043 Uiso 1 1 calc R . .
C9A C -0.1584(2) 0.0722(2) 0.2887(2) 0.0228(8) Uani 1 1 d . . .
C10A C -0.2049(2) 0.0402(2) 0.3428(2) 0.0250(9) Uani 1 1 d . . .
H10A H -0.1706 0.0407 0.4002 0.030 Uiso 1 1 calc R . .
C11A C -0.2990(3) 0.0076(2) 0.3164(3) 0.0327(10) Uani 1 1 d . . .
H11A H -0.3280 -0.0160 0.3552 0.039 Uiso 1 1 calc R . .
C12A C -0.3525(3) 0.0087(2) 0.2338(3) 0.0357(10) Uani 1 1 d . . .
C13A C -0.3052(3) 0.0434(3) 0.1809(3) 0.0434(11) Uani 1 1 d . . .
H13A H -0.3397 0.0457 0.1242 0.052 Uiso 1 1 calc R . .
C14A C -0.2107(3) 0.0748(2) 0.2059(2) 0.0365(10) Uani 1 1 d . . .
H14A H -0.1816 0.0979 0.1671 0.044 Uiso 1 1 calc R . .
C15A C -0.4573(3) -0.0271(3) 0.2039(3) 0.0509(13) Uani 1 1 d U . .
C16A C -0.4942(4) -0.0081(5) 0.2724(4) 0.120(3) Uani 1 1 d U . .
H16A H -0.4654 -0.0302 0.3240 0.179 Uiso 1 1 calc R . .
H16B H -0.5609 -0.0353 0.2534 0.179 Uiso 1 1 calc R . .
H16C H -0.4798 0.0532 0.2834 0.179 Uiso 1 1 calc R . .
C17A C -0.5012(3) 0.0122(4) 0.1285(4) 0.129(3) Uani 1 1 d U . .
H17A H -0.4895 -0.0071 0.0797 0.194 Uiso 1 1 calc R . .
H17B H -0.4752 0.0740 0.1397 0.194 Uiso 1 1 calc R . .
H17C H -0.5676 -0.0047 0.1169 0.194 Uiso 1 1 calc R . .
C18A C -0.4855(3) -0.1218(3) 0.1852(4) 0.091(2) Uani 1 1 d U . .
H18A H -0.4625 -0.1356 0.1418 0.136 Uiso 1 1 calc R . .
H18B H -0.5527 -0.1453 0.1651 0.136 Uiso 1 1 calc R . .
H18C H -0.4599 -0.1461 0.2363 0.136 Uiso 1 1 calc R . .
Br1B Br -0.04321(4) -0.08113(3) 0.07310(3) 0.05404(15) Uani 1 1 d . . .
O1B O 0.27716(17) 0.15854(14) 0.21428(15) 0.0284(6) Uani 1 1 d . . .
C1B C 0.0808(2) 0.1555(2) 0.2696(2) 0.0220(8) Uani 1 1 d . . .
H1BA H 0.1057 0.2036 0.3105 0.026 Uiso 1 1 calc R . .
C2B C -0.0054(2) 0.0993(2) 0.2604(2) 0.0237(9) Uani 1 1 d . . .
C3B C -0.0417(3) 0.0295(2) 0.2005(2) 0.0302(9) Uani 1 1 d . . .
H3BA H -0.1007 -0.0097 0.1923 0.036 Uiso 1 1 calc R . .
C4B C 0.0091(3) 0.0176(2) 0.1529(2) 0.0325(10) Uani 1 1 d . . .
C5B C 0.0933(3) 0.0734(2) 0.1606(2) 0.0303(9) Uani 1 1 d . . .
H5BA H 0.1253 0.0644 0.1251 0.036 Uiso 1 1 calc R . .
C6B C 0.1318(2) 0.1439(2) 0.2215(2) 0.0230(9) Uani 1 1 d . . .
C7B C 0.2224(2) 0.2086(2) 0.2263(2) 0.0250(9) Uani 1 1 d . . .
C8B C 0.3718(3) 0.2019(3) 0.2307(3) 0.0386(10) Uani 1 1 d . . .
H8BA H 0.3992 0.1647 0.2105 0.058 Uiso 1 1 calc R . .
H8BB H 0.4030 0.2178 0.2913 0.058 Uiso 1 1 calc R . .
H8BC H 0.3785 0.2529 0.2018 0.058 Uiso 1 1 calc R . .
C9B C 0.2008(2) 0.2616(2) 0.1538(2) 0.0240(9) Uani 1 1 d . . .
C10B C 0.2203(3) 0.2499(2) 0.0814(2) 0.0293(9) Uani 1 1 d . . .
H10B H 0.2519 0.2109 0.0783 0.035 Uiso 1 1 calc R . .
C11B C 0.1946(3) 0.2940(2) 0.0139(2) 0.0347(10) Uani 1 1 d . . .
H11B H 0.2089 0.2843 -0.0346 0.042 Uiso 1 1 calc R . .
C12B C 0.1485(3) 0.3520(2) 0.0141(2) 0.0326(10) Uani 1 1 d . A .
C13B C 0.1286(3) 0.3630(2) 0.0865(2) 0.0310(9) Uani 1 1 d . . .
H13B H 0.0974 0.4022 0.0898 0.037 Uiso 1 1 calc R . .
C14B C 0.1533(2) 0.3179(2) 0.1543(2) 0.0285(9) Uani 1 1 d . . .
H14B H 0.1372 0.3260 0.2021 0.034 Uiso 1 1 calc R . .
C15B C 0.1195(3) 0.3989(3) -0.0615(3) 0.0532(12) Uani 1 1 d DU . .
C16B C 0.0528(5) 0.3317(5) -0.1373(4) 0.084(2) Uani 0.777(7) 1 d PDU A 1
H16D H 0.0294 0.3605 -0.1857 0.127 Uiso 0.777(7) 1 calc PR A 1
H16E H 0.0014 0.2959 -0.1223 0.127 Uiso 0.777(7) 1 calc PR A 1
H16F H 0.0857 0.2965 -0.1516 0.127 Uiso 0.777(7) 1 calc PR A 1
C17B C 0.0629(6) 0.4534(5) -0.0491(5) 0.089(2) Uani 0.777(7) 1 d PDU A 1
H17D H 0.1021 0.5004 -0.0052 0.134 Uiso 0.777(7) 1 calc PR A 1
H17E H 0.0123 0.4188 -0.0323 0.134 Uiso 0.777(7) 1 calc PR A 1
H17F H 0.0381 0.4758 -0.1018 0.134 Uiso 0.777(7) 1 calc PR A 1
C18B C 0.2011(5) 0.4490(6) -0.0825(5) 0.099(3) Uani 0.777(7) 1 d PDU A 1
H18D H 0.2313 0.4107 -0.0960 0.149 Uiso 0.777(7) 1 calc PR A 1
H18E H 0.2441 0.4900 -0.0343 0.149 Uiso 0.777(7) 1 calc PR A 1
H18F H 0.1813 0.4792 -0.1309 0.149 Uiso 0.777(7) 1 calc PR A 1
C16E C 0.0168(9) 0.3821(18) -0.0925(14) 0.084(2) Uani 0.223(3) 1 d PDU A 2
H16G H 0.0005 0.4110 -0.0521 0.127 Uiso 0.223(3) 1 calc PR A 2
H16H H -0.0146 0.3210 -0.0982 0.127 Uiso 0.223(3) 1 calc PR A 2
H16I H -0.0020 0.4033 -0.1471 0.127 Uiso 0.223(3) 1 calc PR A 2
C17E C 0.1675(17) 0.4948(9) -0.0316(13) 0.089(2) Uani 0.223(3) 1 d PDU A 2
H17G H 0.2324 0.5049 0.0008 0.134 Uiso 0.223(3) 1 calc PR A 2
H17H H 0.1380 0.5135 0.0038 0.134 Uiso 0.223(3) 1 calc PR A 2
H17I H 0.1623 0.5266 -0.0805 0.134 Uiso 0.223(3) 1 calc PR A 2
C18E C 0.1522(19) 0.3802(17) -0.1317(13) 0.099(3) Uani 0.223(3) 1 d PDU A 2
H18G H 0.2185 0.3901 -0.1093 0.149 Uiso 0.223(3) 1 calc PR A 2
H18H H 0.1385 0.4173 -0.1754 0.149 Uiso 0.223(3) 1 calc PR A 2
H18I H 0.1206 0.3209 -0.1558 0.149 Uiso 0.223(3) 1 calc PR A 2
Br1C Br 0.39153(3) 0.51386(2) 0.41240(3) 0.04065(13) Uani 1 1 d . . .
O1C O 0.29907(16) 0.12918(13) 0.52374(14) 0.0237(6) Uani 1 1 d . . .
C1C C 0.2854(2) 0.2207(2) 0.3855(2) 0.0215(8) Uani 1 1 d . . .
H1CA H 0.2662 0.1605 0.3796 0.026 Uiso 1 1 calc R . .
C2C C 0.2723(2) 0.2625(2) 0.3130(2) 0.0227(8) Uani 1 1 d . . .
C3C C 0.3067(2) 0.3500(2) 0.3225(2) 0.0259(9) Uani 1 1 d . . .
H3CA H 0.3014 0.3800 0.2746 0.031 Uiso 1 1 calc R . .
C4C C 0.3489(2) 0.3933(2) 0.4023(2) 0.0241(9) Uani 1 1 d . . .
C5C C 0.3585(2) 0.3527(2) 0.4732(2) 0.0213(8) Uani 1 1 d . . .
H5CA H 0.3873 0.3841 0.5272 0.026 Uiso 1 1 calc R . .
C6C C 0.3251(2) 0.2640(2) 0.4649(2) 0.0199(8) Uani 1 1 d . . .
C7C C 0.3315(2) 0.2199(2) 0.5452(2) 0.0221(8) Uani 1 1 d . . .
C8C C 0.2018(2) 0.0912(2) 0.4909(2) 0.0294(9) Uani 1 1 d . . .
H8CA H 0.1866 0.0342 0.4634 0.044 Uiso 1 1 calc R . .
H8CB H 0.1749 0.1257 0.4500 0.044 Uiso 1 1 calc R . .
H8CC H 0.1769 0.0876 0.5367 0.044 Uiso 1 1 calc R . .
C9C C 0.4317(2) 0.2421(2) 0.5991(2) 0.0212(8) Uani 1 1 d . . .
C10C C 0.4886(3) 0.2033(2) 0.5784(2) 0.0323(10) Uani 1 1 d . . .
H10C H 0.4629 0.1608 0.5318 0.039 Uiso 1 1 calc R . .
C11C C 0.5809(3) 0.2253(3) 0.6240(2) 0.0384(10) Uani 1 1 d . . .
H11C H 0.6174 0.1974 0.6084 0.046 Uiso 1 1 calc R . .
C12C C 0.6218(3) 0.2877(2) 0.6924(2) 0.0299(9) Uani 1 1 d . . .
C13C C 0.5659(3) 0.3259(2) 0.7128(2) 0.0264(9) Uani 1 1 d . . .
H13C H 0.5917 0.3685 0.7592 0.032 Uiso 1 1 calc R . .
C14C C 0.4724(3) 0.3036(2) 0.6670(2) 0.0257(9) Uani 1 1 d . . .
H14C H 0.4360 0.3314 0.6829 0.031 Uiso 1 1 calc R . .
C15C C 0.7250(3) 0.3114(3) 0.7423(3) 0.0379(10) Uani 1 1 d . . .
C16C C 0.7448(3) 0.2345(3) 0.7842(3) 0.0694(16) Uani 1 1 d . . .
H16G H 0.7138 0.2210 0.8256 0.104 Uiso 1 1 calc R . .
H16H H 0.8111 0.2475 0.8122 0.104 Uiso 1 1 calc R . .
H16I H 0.7220 0.1858 0.7414 0.104 Uiso 1 1 calc R . .
C17C C 0.7581(3) 0.3855(3) 0.8097(3) 0.0720(16) Uani 1 1 d . . .
H17G H 0.7238 0.3714 0.8486 0.108 Uiso 1 1 calc R . .
H17H H 0.7480 0.4356 0.7835 0.108 Uiso 1 1 calc R . .
H17I H 0.8237 0.3972 0.8406 0.108 Uiso 1 1 calc R . .
C18C C 0.7801(3) 0.3356(3) 0.6828(3) 0.0651(15) Uani 1 1 d . . .
H18G H 0.8458 0.3511 0.7150 0.098 Uiso 1 1 calc R . .
H18H H 0.7670 0.3838 0.6545 0.098 Uiso 1 1 calc R . .
H18I H 0.7627 0.2873 0.6409 0.098 Uiso 1 1 calc R . .
Br1D Br 0.22528(3) 0.18594(3) 0.81367(3) 0.04344(13) Uani 1 1 d . . .
O1D O 0.02135(16) 0.33152(14) 0.59581(15) 0.0269(6) Uani 1 1 d . . .
C1D C 0.2122(2) 0.28662(19) 0.5579(2) 0.0222(8) Uani 1 1 d . . .
H1DA H 0.2098 0.3080 0.5056 0.027 Uiso 1 1 calc R . .
C2D C 0.2731(2) 0.2428(2) 0.5916(2) 0.0210(8) Uani 1 1 d . . .
C3D C 0.2763(2) 0.2121(2) 0.6690(2) 0.0251(9) Uani 1 1 d . . .
H3DA H 0.3168 0.1811 0.6939 0.030 Uiso 1 1 calc R . .
C4D C 0.2199(3) 0.2276(2) 0.7080(2) 0.0240(9) Uani 1 1 d . . .
C5D C 0.1592(3) 0.2714(2) 0.6744(2) 0.0255(9) Uani 1 1 d . . .
H5DA H 0.1215 0.2813 0.7034 0.031 Uiso 1 1 calc R . .
C6D C 0.1546(2) 0.30054(19) 0.5973(2) 0.0215(8) Uani 1 1 d . . .
C7D C 0.0900(2) 0.3514(2) 0.5568(2) 0.0219(8) Uani 1 1 d . . .
C8D C -0.0527(3) 0.3654(2) 0.5605(3) 0.0370(10) Uani 1 1 d . . .
H8DA H -0.0904 0.3575 0.5964 0.056 Uiso 1 1 calc R . .
H8DB H -0.0905 0.3360 0.5043 0.056 Uiso 1 1 calc R . .
H8DC H -0.0275 0.4260 0.5566 0.056 Uiso 1 1 calc R . .
C9D C 0.1485(2) 0.4459(2) 0.5789(2) 0.0255(9) Uani 1 1 d . . .
C10D C 0.1496(3) 0.4915(2) 0.6476(2) 0.0316(9) Uani 1 1 d . . .
H10D H 0.1118 0.4653 0.6789 0.038 Uiso 1 1 calc R . .
C11D C 0.2051(3) 0.5750(2) 0.6713(3) 0.0391(11) Uani 1 1 d . . .
H11D H 0.2039 0.6053 0.7183 0.047 Uiso 1 1 calc R . .
C12D C 0.2621(3) 0.6154(2) 0.6284(3) 0.0351(10) Uani 1 1 d . . .
C13D C 0.2628(3) 0.5692(2) 0.5610(3) 0.0384(11) Uani 1 1 d . . .
H13D H 0.3018 0.5950 0.5307 0.046 Uiso 1 1 calc R . .
C14D C 0.2070(2) 0.4850(2) 0.5366(2) 0.0290(9) Uani 1 1 d . . .
H14D H 0.2092 0.4542 0.4904 0.035 Uiso 1 1 calc R . .
C15D C 0.3234(3) 0.7081(2) 0.6580(3) 0.0466(12) Uani 1 1 d . . .
C16D C 0.3766(4) 0.7432(3) 0.5996(3) 0.0759(17) Uani 1 1 d . . .
H16J H 0.4168 0.7098 0.5985 0.114 Uiso 1 1 calc R . .
H16K H 0.4138 0.8024 0.6198 0.114 Uiso 1 1 calc R . .
H16L H 0.3334 0.7399 0.5428 0.114 Uiso 1 1 calc R . .
C17D C 0.2623(3) 0.7619(3) 0.6616(4) 0.0748(18) Uani 1 1 d . . .
H17J H 0.2318 0.7420 0.7023 0.112 Uiso 1 1 calc R . .
H17K H 0.2160 0.7566 0.6060 0.112 Uiso 1 1 calc R . .
H17L H 0.3003 0.8214 0.6787 0.112 Uiso 1 1 calc R . .
C18D C 0.3905(3) 0.7140(3) 0.7465(3) 0.0714(16) Uani 1 1 d . . .
H18J H 0.3563 0.6948 0.7846 0.107 Uiso 1 1 calc R . .
H18K H 0.4299 0.7728 0.7651 0.107 Uiso 1 1 calc R . .
H18L H 0.4286 0.6781 0.7465 0.107 Uiso 1 1 calc R . .
C19 C -0.2671(4) 0.1629(5) 0.0038(4) 0.092(2) Uani 1 1 d U . .
H19 H -0.3300 0.1541 -0.0047 0.110 Uiso 1 1 calc R . .
C20 C -0.2384(4) 0.0989(4) -0.0166(4) 0.089(2) Uani 1 1 d U . .
H20 H -0.2826 0.0450 -0.0395 0.107 Uiso 1 1 calc R . .
C21 C -0.1507(4) 0.1097(4) -0.0056(3) 0.0823(18) Uani 1 1 d U . .
H21 H -0.1332 0.0636 -0.0200 0.099 Uiso 1 1 calc R . .
C22 C -0.0853(4) 0.1870(4) 0.0263(4) 0.0848(18) Uani 1 1 d U . .
H22 H -0.0230 0.1952 0.0327 0.102 Uiso 1 1 calc R . .
C23 C -0.1105(5) 0.2509(4) 0.0486(4) 0.0848(19) Uani 1 1 d U . .
H23 H -0.0650 0.3040 0.0725 0.102 Uiso 1 1 calc R . .
C24 C -0.2008(5) 0.2414(4) 0.0376(4) 0.0924(19) Uani 1 1 d U . .
H24 H -0.2177 0.2876 0.0527 0.111 Uiso 1 1 calc R . .
C25 C -0.3072(5) 0.0274(4) 0.6110(6) 0.106(2) Uani 1 1 d U . .
H25 H -0.3660 -0.0116 0.6038 0.127 Uiso 1 1 calc R . .
C26 C -0.2360(6) 0.0365(4) 0.6835(5) 0.092(2) Uani 1 1 d U . .
H26 H -0.2453 0.0029 0.7268 0.111 Uiso 1 1 calc R . .
C27 C -0.1525(5) 0.0920(4) 0.6953(4) 0.093(2) Uani 1 1 d U . .
H27 H -0.1041 0.0982 0.7470 0.112 Uiso 1 1 calc R . .
C28 C -0.1373(5) 0.1394(4) 0.6332(6) 0.099(2) Uani 1 1 d U . .
H28 H -0.0784 0.1780 0.6400 0.118 Uiso 1 1 calc R . .
C29 C -0.2085(8) 0.1295(5) 0.5623(6) 0.119(3) Uani 1 1 d U . .
H29 H -0.1984 0.1629 0.5191 0.143 Uiso 1 1 calc R . .
C30 C -0.2933(7) 0.0754(6) 0.5481(5) 0.124(3) Uani 1 1 d U . .
H30 H -0.3416 0.0705 0.4965 0.149 Uiso 1 1 calc R . .

loop_
_atom_site_aniso_label
_atom_site_aniso_U_11
_atom_site_aniso_U_22
_atom_site_aniso_U_33
_atom_site_aniso_U_23
_atom_site_aniso_U_13
_atom_site_aniso_U_12
Br1A 0.0726(4) 0.0347(2) 0.0415(3) 0.01896(19) 0.0217(2) 0.0293(2)
O1A 0.0278(15) 0.0162(12) 0.0212(13) 0.0017(10) 0.0050(11) 0.0071(11)
C1A 0.019(2) 0.0189(18) 0.025(2) 0.0070(15) 0.0090(16) 0.0058(15)
C2A 0.017(2) 0.0236(19) 0.028(2) 0.0002(16) 0.0075(17) 0.0058(16)
C3A 0.030(2) 0.0188(18) 0.034(2) 0.0042(16) 0.0101(18) 0.0107(16)
C4A 0.031(2) 0.024(2) 0.034(2) 0.0106(17) 0.0113(19) 0.0153(17)
C5A 0.023(2) 0.029(2) 0.021(2) 0.0018(16) 0.0047(17) 0.0108(17)
C6A 0.019(2) 0.0217(18) 0.024(2) 0.0028(15) 0.0076(17) 0.0067(15)
C7A 0.025(2) 0.0199(18) 0.020(2) 0.0027(15) 0.0042(17) 0.0047(16)
C8A 0.034(2) 0.0185(19) 0.032(2) 0.0030(16) 0.0102(18) 0.0066(17)
C9A 0.025(2) 0.0133(17) 0.025(2) -0.0006(15) 0.0049(17) 0.0023(15)
C10A 0.026(2) 0.0200(18) 0.029(2) 0.0060(16) 0.0084(18) 0.0077(16)
C11A 0.031(3) 0.0190(19) 0.049(3) 0.0123(18) 0.018(2) 0.0055(17)
C12A 0.024(2) 0.0195(19) 0.054(3) 0.0040(18) 0.005(2) 0.0020(17)
C13A 0.032(3) 0.042(2) 0.039(3) 0.005(2) -0.003(2) 0.004(2)
C14A 0.030(3) 0.032(2) 0.033(2) 0.0018(18) 0.004(2) -0.0038(18)
C15A 0.025(3) 0.038(2) 0.073(3) 0.017(2) 0.005(2) 0.000(2)
C16A 0.042(4) 0.153(7) 0.157(6) -0.028(5) 0.044(4) 0.013(4)
C17A 0.027(3) 0.138(6) 0.180(6) 0.109(5) -0.007(4) 0.010(3)
C18A 0.037(3) 0.036(3) 0.164(6) -0.004(3) 0.007(3) -0.007(2)
Br1B 0.0709(4) 0.0342(2) 0.0453(3) -0.0189(2) 0.0318(3) -0.0125(2)
O1B 0.0301(16) 0.0250(13) 0.0364(16) 0.0039(11) 0.0158(12) 0.0128(12)
C1B 0.024(2) 0.0162(17) 0.021(2) 0.0039(15) 0.0021(17) 0.0043(16)
C2B 0.029(2) 0.0193(18) 0.024(2) 0.0054(15) 0.0095(17) 0.0079(16)
C3B 0.031(2) 0.024(2) 0.026(2) 0.0004(16) 0.0109(19) -0.0043(17)
C4B 0.039(3) 0.023(2) 0.027(2) -0.0054(16) 0.012(2) -0.0010(18)
C5B 0.041(3) 0.024(2) 0.025(2) -0.0005(16) 0.0177(19) 0.0026(18)
C6B 0.029(2) 0.0190(18) 0.022(2) 0.0073(15) 0.0097(17) 0.0079(16)
C7B 0.029(2) 0.0240(19) 0.027(2) 0.0072(16) 0.0146(18) 0.0101(17)
C8B 0.024(2) 0.044(2) 0.053(3) 0.001(2) 0.017(2) 0.014(2)
C9B 0.023(2) 0.0227(19) 0.024(2) 0.0052(15) 0.0070(17) 0.0048(16)
C10B 0.034(2) 0.027(2) 0.029(2) 0.0038(17) 0.0117(19) 0.0111(18)
C11B 0.046(3) 0.036(2) 0.025(2) 0.0056(18) 0.016(2) 0.013(2)
C12B 0.035(3) 0.035(2) 0.022(2) 0.0054(17) 0.0053(19) 0.0094(19)
C13B 0.032(2) 0.032(2) 0.030(2) 0.0058(17) 0.0071(19) 0.0147(18)
C14B 0.029(2) 0.031(2) 0.025(2) 0.0034(17) 0.0096(18) 0.0090(18)
C15B 0.067(3) 0.066(3) 0.041(3) 0.033(2) 0.022(2) 0.038(3)
C16B 0.092(5) 0.118(6) 0.038(4) 0.023(4) -0.003(3) 0.052(4)
C17B 0.124(6) 0.101(5) 0.074(5) 0.060(4) 0.034(5) 0.079(5)
C18B 0.098(6) 0.133(7) 0.082(6) 0.086(5) 0.043(5) 0.044(5)
C16E 0.092(5) 0.118(6) 0.038(4) 0.023(4) -0.003(3) 0.052(4)
C17E 0.124(6) 0.101(5) 0.074(5) 0.060(4) 0.034(5) 0.079(5)
C18E 0.098(6) 0.133(7) 0.082(6) 0.086(5) 0.043(5) 0.044(5)
Br1C 0.0519(3) 0.01695(19) 0.0435(3) 0.00726(17) 0.0115(2) 0.00259(18)
O1C 0.0269(15) 0.0130(12) 0.0301(14) 0.0025(10) 0.0074(12) 0.0073(11)
C1C 0.024(2) 0.0168(17) 0.026(2) 0.0040(15) 0.0089(17) 0.0088(15)
C2C 0.021(2) 0.0234(19) 0.026(2) 0.0055(16) 0.0129(17) 0.0063(16)
C3C 0.026(2) 0.0248(19) 0.025(2) 0.0087(16) 0.0093(17) 0.0047(17)
C4C 0.021(2) 0.0148(17) 0.033(2) 0.0028(16) 0.0085(17) 0.0019(15)
C5C 0.019(2) 0.0214(18) 0.019(2) 0.0000(15) 0.0038(16) 0.0033(15)
C6C 0.017(2) 0.0213(18) 0.023(2) 0.0031(15) 0.0055(16) 0.0096(15)
C7C 0.023(2) 0.0167(17) 0.027(2) 0.0024(15) 0.0093(17) 0.0060(15)
C8C 0.030(2) 0.0194(19) 0.034(2) 0.0001(16) 0.0102(19) 0.0026(17)
C9C 0.025(2) 0.0214(18) 0.019(2) 0.0062(15) 0.0067(17) 0.0102(16)
C10C 0.029(2) 0.040(2) 0.026(2) -0.0084(18) 0.0045(19) 0.0139(19)
C11C 0.036(3) 0.046(3) 0.036(3) -0.006(2) 0.009(2) 0.021(2)
C12C 0.027(2) 0.030(2) 0.035(2) 0.0107(18) 0.0122(19) 0.0125(18)
C13C 0.027(2) 0.0231(19) 0.025(2) -0.0034(16) 0.0076(18) 0.0037(17)
C14C 0.028(2) 0.0196(18) 0.027(2) 0.0023(16) 0.0058(18) 0.0086(16)
C15C 0.028(3) 0.043(2) 0.040(3) 0.005(2) 0.005(2) 0.015(2)
C16C 0.033(3) 0.079(4) 0.082(4) 0.023(3) -0.001(3) 0.019(3)
C17C 0.033(3) 0.088(4) 0.070(4) -0.035(3) -0.007(3) 0.011(3)
C18C 0.030(3) 0.095(4) 0.064(3) 0.009(3) 0.014(3) 0.013(3)
Br1D 0.0680(3) 0.0371(2) 0.0329(2) 0.01410(19) 0.0252(2) 0.0186(2)
O1D 0.0246(15) 0.0235(13) 0.0351(15) 0.0000(11) 0.0130(12) 0.0083(11)
C1D 0.026(2) 0.0150(17) 0.022(2) 0.0034(15) 0.0066(17) 0.0029(15)
C2D 0.023(2) 0.0148(17) 0.022(2) 0.0002(15) 0.0063(16) 0.0024(15)
C3D 0.028(2) 0.0162(18) 0.025(2) 0.0026(15) 0.0046(18) 0.0040(16)
C4D 0.038(2) 0.0168(18) 0.021(2) 0.0027(15) 0.0154(18) 0.0076(17)
C5D 0.034(2) 0.0182(18) 0.028(2) 0.0007(16) 0.0166(18) 0.0061(17)
C6D 0.021(2) 0.0129(17) 0.028(2) -0.0022(15) 0.0080(17) 0.0035(15)
C7D 0.020(2) 0.0194(18) 0.027(2) -0.0006(15) 0.0094(17) 0.0052(15)
C8D 0.029(3) 0.036(2) 0.053(3) 0.004(2) 0.019(2) 0.0139(19)
C9D 0.022(2) 0.0174(18) 0.035(2) 0.0007(16) 0.0060(18) 0.0081(16)
C10D 0.029(2) 0.026(2) 0.035(2) -0.0039(18) 0.0081(19) 0.0070(17)
C11D 0.045(3) 0.026(2) 0.042(3) -0.0129(19) 0.010(2) 0.013(2)
C12D 0.030(3) 0.0186(19) 0.050(3) -0.0013(19) 0.004(2) 0.0088(18)
C13D 0.035(3) 0.025(2) 0.052(3) 0.0066(19) 0.013(2) 0.0070(19)
C14D 0.027(2) 0.0180(19) 0.039(2) -0.0019(16) 0.0086(19) 0.0070(16)
C15D 0.038(3) 0.019(2) 0.067(3) -0.005(2) 0.002(2) 0.0047(19)
C16D 0.076(4) 0.030(3) 0.102(4) -0.007(3) 0.035(3) -0.016(3)
C17D 0.051(3) 0.024(2) 0.128(5) -0.011(3) 0.003(3) 0.011(2)
C18D 0.053(3) 0.035(3) 0.097(4) -0.009(3) -0.002(3) 0.003(2)
C19 0.049(4) 0.131(6) 0.076(5) 0.046(4) 0.006(3) 0.018(3)
C20 0.054(4) 0.102(5) 0.071(4) 0.022(4) -0.004(3) -0.003(3)
C21 0.061(4) 0.080(4) 0.075(4) -0.004(3) 0.008(3) -0.005(3)
C22 0.057(4) 0.102(5) 0.071(4) -0.021(4) 0.018(3) -0.006(3)
C23 0.077(4) 0.089(4) 0.074(4) -0.015(3) 0.038(4) -0.007(3)
C24 0.086(5) 0.112(5) 0.083(5) 0.029(4) 0.036(4) 0.028(4)
C25 0.097(5) 0.073(5) 0.165(8) -0.028(5) 0.058(5) 0.035(4)
C26 0.150(7) 0.064(4) 0.116(5) 0.037(4) 0.089(5) 0.061(4)
C27 0.118(5) 0.080(5) 0.098(5) 0.008(4) 0.027(4) 0.065(4)
C28 0.118(6) 0.038(3) 0.182(8) 0.021(4) 0.097(5) 0.035(4)
C29 0.232(10) 0.081(6) 0.119(6) 0.050(5) 0.098(7) 0.114(6)
C30 0.175(8) 0.120(8) 0.096(5) -0.019(5) 0.011(6) 0.111(6)

loop_
_atom_type_symbol
_atom_type_description
_atom_type_scat_dispersion_real
_atom_type_scat_dispersion_imag
_atom_type_scat_source
C C 0.0033 0.0016 'International Tables Vol C Tables 4.2.6.8 and 6.1.1.4'
H H 0.0000 0.0000 'International Tables Vol C Tables 4.2.6.8 and 6.1.1.4'
O O 0.0106 0.0060 'International Tables Vol C Tables 4.2.6.8 and 6.1.1.4'
Br Br -0.2901 2.4595 'International Tables Vol C Tables 4.2.6.8 and 6.1.1.4'

loop_
_geom_angle_atom_site_label_1
_geom_angle_atom_site_label_2
_geom_angle_atom_site_label_3
_geom_angle
C8A O1A C7A 115.1(2)
C6A C1A C2A 122.0(3)
C3A C2A C1A 118.2(3)
C3A C2A C7D 123.3(3)
C1A C2A C7D 118.5(3)
C4A C3A C2A 119.1(3)
C5A C4A C3A 123.3(3)
C5A C4A Br1A 118.6(3)
C3A C4A Br1A 118.0(3)
C4A C5A C6A 117.9(3)
C1A C6A C5A 119.5(3)
C1A C6A C7A 122.2(3)
C5A C6A C7A 118.2(3)
O1A C7A C9A 109.9(3)
O1A C7A C2B 108.1(3)
C9A C7A C2B 115.4(3)
O1A C7A C6A 104.9(3)
C9A C7A C6A 108.3(3)
C2B C7A C6A 109.8(3)
C10A C9A C14A 117.6(3)
C10A C9A C7A 119.7(3)
C14A C9A C7A 122.5(3)
C11A C10A C9A 122.2(3)
C10A C11A C12A 121.1(4)
C13A C12A C11A 116.0(4)
C13A C12A C15A 122.5(4)
C11A C12A C15A 121.5(4)
C14A C13A C12A 123.6(4)
C13A C14A C9A 119.4(4)
C18A C15A C17A 111.2(5)
C18A C15A C12A 108.8(4)
C17A C15A C12A 111.7(4)
C18A C15A C16A 107.9(5)
C17A C15A C16A 106.2(5)
C12A C15A C16A 111.0(4)
C8B O1B C7B 116.8(3)
C6B C1B C2B 122.4(3)
C3B C2B C1B 118.6(3)
C3B C2B C7A 121.0(3)
C1B C2B C7A 120.0(3)
C4B C3B C2B 119.0(3)
C5B C4B C3B 122.8(3)
C5B C4B Br1B 120.1(3)
C3B C4B Br1B 117.2(3)
C4B C5B C6B 119.1(4)
C1B C6B C5B 118.0(3)
C1B C6B C7B 122.6(3)
C5B C6B C7B 119.1(3)
O1B C7B C6B 104.5(3)
O1B C7B C9B 111.1(3)
C6B C7B C9B 106.6(3)
O1B C7B C2C 108.9(3)
C6B C7B C2C 112.2(3)
C9B C7B C2C 113.2(3)
C14B C9B C10B 117.1(3)
C14B C9B C7B 121.0(3)
C10B C9B C7B 121.6(3)
C11B C10B C9B 121.0(4)
C10B C11B C12B 122.6(4)
C11B C12B C13B 116.0(3)
C11B C12B C15B 121.7(4)
C13B C12B C15B 122.3(4)
C14B C13B C12B 121.7(4)
C9B C14B C13B 121.6(4)
C18B C15B C16E 138.7(10)
C18B C15B C18E 50.6(10)
C16E C15B C18E 111.5(12)
C18B C15B C12B 110.5(4)
C16E C15B C12B 110.8(9)
C18E C15B C12B 113.1(10)
C18B C15B C17B 112.2(5)
C16E C15B C17B 49.4(10)
C18E C15B C17B 134.9(10)
C12B C15B C17B 112.0(4)
C18B C15B C17E 57.9(10)
C16E C15B C17E 108.4(12)
C18E C15B C17E 105.9(12)
C12B C15B C17E 106.9(8)
C17B C15B C17E 60.7(10)
C18B C15B C16B 109.2(5)
C16E C15B C16B 57.7(10)
C18E C15B C16B 60.2(11)
C12B C15B C16B 107.9(4)
C17B C15B C16B 104.7(5)
C17E C15B C16B 145.2(9)
C8C O1C C7C 115.6(3)
C6C C1C C2C 122.1(3)
C3C C2C C1C 118.2(3)
C3C C2C C7B 123.2(3)
C1C C2C C7B 118.6(3)
C2C C3C C4C 119.4(3)
C5C C4C C3C 122.3(3)
C5C C4C Br1C 119.7(3)
C3C C4C Br1C 118.0(2)
C4C C5C C6C 119.1(3)
C1C C6C C5C 118.7(3)
C1C C6C C7C 123.2(3)
C5C C6C C7C 118.2(3)
O1C C7C C9C 105.9(3)
O1C C7C C2D 108.4(3)
C9C C7C C2D 112.8(3)
O1C C7C C6C 109.6(3)
C9C C7C C6C 108.5(3)
C2D C7C C6C 111.5(3)
C14C C9C C10C 116.9(3)
C14C C9C C7C 122.6(3)
C10C C9C C7C 120.3(3)
C11C C10C C9C 121.6(4)
C10C C11C C12C 121.2(4)
C13C C12C C11C 117.2(4)
C13C C12C C15C 122.4(4)
C11C C12C C15C 120.4(4)
C12C C13C C14C 121.7(3)
C9C C14C C13C 121.4(4)
C17C C15C C16C 108.8(4)
C17C C15C C18C 108.1(4)
C16C C15C C18C 108.5(4)
C17C C15C C12C 112.6(4)
C16C C15C C12C 109.0(3)
C18C C15C C12C 109.9(3)
C7D O1D C8D 114.9(3)
C2D C1D C6D 122.4(3)
C1D C2D C3D 118.2(3)
C1D C2D C7C 123.2(3)
C3D C2D C7C 118.5(3)
C4D C3D C2D 118.7(3)
C3D C4D C5D 123.1(3)
C3D C4D Br1D 118.4(3)
C5D C4D Br1D 118.5(3)
C4D C5D C6D 118.4(3)
C1D C6D C5D 119.1(3)
C1D C6D C7D 119.5(3)
C5D C6D C7D 121.3(3)
O1D C7D C2A 109.2(3)
O1D C7D C6D 105.5(3)
C2A C7D C6D 109.9(3)
O1D C7D C9D 110.8(3)
C2A C7D C9D 114.5(3)
C6D C7D C9D 106.5(3)
C10D C9D C14D 118.1(3)
C10D C9D C7D 119.5(3)
C14D C9D C7D 122.1(3)
C9D C10D C11D 120.7(4)
C12D C11D C10D 121.7(4)
C13D C12D C11D 117.6(3)
C13D C12D C15D 122.7(4)
C11D C12D C15D 119.7(4)
C12D C13D C14D 121.1(4)
C9D C14D C13D 120.8(4)
C18D C15D C16D 109.5(4)
C18D C15D C17D 107.7(4)
C16D C15D C17D 109.6(4)
C18D C15D C12D 109.4(3)
C16D C15D C12D 111.9(4)
C17D C15D C12D 108.7(4)
C20 C19 C24 117.7(7)
C21 C20 C19 122.3(7)
C20 C21 C22 120.3(7)
C23 C22 C21 119.2(6)
C22 C23 C24 121.5(6)
C23 C24 C19 118.9(7)
C26 C25 C30 119.2(8)
C27 C26 C25 121.4(7)
C26 C27 C28 120.1(7)
C29 C28 C27 117.5(8)
C28 C29 C30 124.4(8)
C29 C30 C25 117.4(9)

loop_
_geom_bond_atom_site_label_1
_geom_bond_atom_site_label_2
_geom_bond_distance
Br1A C4A 1.913(3)
O1A C8A 1.436(4)
O1A C7A 1.442(4)
C1A C6A 1.368(4)
C1A C2A 1.404(4)
C2A C3A 1.388(5)
C2A C7D 1.530(5)
C3A C4A 1.375(5)
C4A C5A 1.374(5)
C5A C6A 1.404(4)
C6A C7A 1.543(4)
C7A C9A 1.532(5)
C7A C2B 1.536(5)
C9A C10A 1.382(5)
C9A C14A 1.394(5)
C10A C11A 1.375(5)
C11A C12A 1.392(5)
C12A C13A 1.385(6)
C12A C15A 1.529(5)
C13A C14A 1.380(5)
C15A C18A 1.505(6)
C15A C17A 1.507(6)
C15A C16A 1.541(7)
Br1B C4B 1.911(4)
O1B C8B 1.421(4)
O1B C7B 1.446(4)
C1B C6B 1.387(5)
C1B C2B 1.391(5)
C2B C3B 1.386(5)
C3B C4B 1.378(5)
C4B C5B 1.369(5)
C5B C6B 1.402(5)
C6B C7B 1.518(5)
C7B C9B 1.526(4)
C7B C2C 1.550(5)
C9B C14B 1.384(5)
C9B C10B 1.390(5)
C10B C11B 1.382(5)
C11B C12B 1.389(5)
C12B C13B 1.392(5)
C12B C15B 1.521(5)
C13B C14B 1.392(5)
C15B C18B 1.492(7)
C15B C16E 1.513(13)
C15B C18E 1.518(13)
C15B C17B 1.528(7)
C15B C17E 1.551(13)
C15B C16B 1.560(7)
Br1C C4C 1.904(3)
O1C C8C 1.427(4)
O1C C7C 1.444(4)
C1C C6C 1.376(5)
C1C C2C 1.404(4)
C2C C3C 1.383(4)
C3C C4C 1.385(5)
C4C C5C 1.370(4)
C5C C6C 1.402(4)
C6C C7C 1.539(4)
C7C C9C 1.514(5)
C7C C2D 1.539(5)
C9C C14C 1.378(5)
C9C C10C 1.400(5)
C10C C11C 1.377(5)
C11C C12C 1.394(5)
C12C C13C 1.377(5)
C12C C15C 1.537(5)
C13C C14C 1.393(5)
C15C C17C 1.519(6)
C15C C16C 1.536(6)
C15C C18C 1.536(6)
Br1D C4D 1.910(3)
O1D C7D 1.433(4)
O1D C8D 1.438(4)
C1D C2D 1.382(5)
C1D C6D 1.383(5)
C2D C3D 1.402(4)
C3D C4D 1.370(5)
C4D C5D 1.378(5)
C5D C6D 1.383(4)
C6D C7D 1.537(5)
C7D C9D 1.546(4)
C9D C10D 1.380(5)
C9D C14D 1.386(5)
C10D C11D 1.385(5)
C11D C12D 1.383(6)
C12D C13D 1.380(5)
C12D C15D 1.542(5)
C13D C14D 1.395(5)
C15D C18D 1.524(6)
C15D C16D 1.526(6)
C15D C17D 1.537(6)
C19 C20 1.368(9)
C19 C24 1.396(8)
C20 C21 1.332(8)
C21 C22 1.371(7)
C22 C23 1.341(8)
C23 C24 1.376(8)
C25 C26 1.358(9)
C25 C30 1.373(11)
C26 C27 1.343(9)
C27 C28 1.361(9)
C28 C29 1.339(10)
C29 C30 1.344(11)

loop_
_geom_torsion_atom_site_label_1
_geom_torsion_atom_site_label_2
_geom_torsion_atom_site_label_3
_geom_torsion_atom_site_label_4
_geom_torsion
C6A C1A C2A C3A 3.4(5)
C6A C1A C2A C7D -178.6(3)
C1A C2A C3A C4A -2.2(5)
C7D C2A C3A C4A 179.8(3)
C2A C3A C4A C5A 0.4(6)
C2A C3A C4A Br1A -175.5(3)
C3A C4A C5A C6A 0.4(6)
Br1A C4A C5A C6A 176.3(3)
C2A C1A C6A C5A -2.6(5)
C2A C1A C6A C7A 173.6(3)
C4A C5A C6A C1A 0.7(5)
C4A C5A C6A C7A -175.7(3)
C8A O1A C7A C9A 69.8(4)
C8A O1A C7A C2B -56.9(3)
C8A O1A C7A C6A -173.9(3)
C1A C6A C7A O1A -6.8(4)
C5A C6A C7A O1A 169.5(3)
C1A C6A C7A C9A 110.5(4)
C5A C6A C7A C9A -73.2(4)
C1A C6A C7A C2B -122.7(4)
C5A C6A C7A C2B 53.6(4)
O1A C7A C9A C10A 26.0(4)
C2B C7A C9A C10A 148.5(3)
C6A C7A C9A C10A -88.0(4)
O1A C7A C9A C14A -159.0(3)
C2B C7A C9A C14A -36.5(4)
C6A C7A C9A C14A 87.0(4)
C14A C9A C10A C11A 3.3(5)
C7A C9A C10A C11A 178.6(3)
C9A C10A C11A C12A -2.8(5)
C10A C11A C12A C13A 0.7(5)
C10A C11A C12A C15A -179.8(4)
C11A C12A C13A C14A 0.7(6)
C15A C12A C13A C14A -178.9(4)
C12A C13A C14A C9A 0.0(6)
C10A C9A C14A C13A -1.9(5)
C7A C9A C14A C13A -177.1(3)
C13A C12A C15A C18A 98.2(5)
C11A C12A C15A C18A -81.3(5)
C13A C12A C15A C17A -24.9(7)
C11A C12A C15A C17A 155.5(5)
C13A C12A C15A C16A -143.3(5)
C11A C12A C15A C16A 37.2(6)
C6B C1B C2B C3B -0.3(5)
C6B C1B C2B C7A 172.7(3)
O1A C7A C2B C3B 91.6(4)
C9A C7A C2B C3B -31.9(4)
C6A C7A C2B C3B -154.6(3)
O1A C7A C2B C1B -81.3(4)
C9A C7A C2B C1B 155.3(3)
C6A C7A C2B C1B 32.6(4)
C1B C2B C3B C4B 0.7(5)
C7A C2B C3B C4B -172.2(3)
C2B C3B C4B C5B -1.9(6)
C2B C3B C4B Br1B 178.6(3)
C3B C4B C5B C6B 2.7(6)
Br1B C4B C5B C6B -177.8(3)
C2B C1B C6B C5B 1.1(5)
C2B C1B C6B C7B 174.8(3)
C4B C5B C6B C1B -2.2(5)
C4B C5B C6B C7B -176.2(3)
C8B O1B C7B C6B -169.0(3)
C8B O1B C7B C9B 76.5(4)
C8B O1B C7B C2C -48.8(4)
C1B C6B C7B O1B 145.0(3)
C5B C6B C7B O1B -41.3(4)
C1B C6B C7B C9B -97.3(4)
C5B C6B C7B C9B 76.3(4)
C1B C6B C7B C2C 27.1(4)
C5B C6B C7B C2C -159.2(3)
O1B C7B C9B C14B -176.4(3)
C6B C7B C9B C14B 70.3(4)
C2C C7B C9B C14B -53.6(4)
O1B C7B C9B C10B 9.5(5)
C6B C7B C9B C10B -103.7(4)
C2C C7B C9B C10B 132.4(3)
C14B C9B C10B C11B 1.1(5)
C7B C9B C10B C11B 175.4(3)
C9B C10B C11B C12B 0.1(6)
C10B C11B C12B C13B -0.6(6)
C10B C11B C12B C15B -179.1(4)
C11B C12B C13B C14B -0.3(5)
C15B C12B C13B C14B 178.2(4)
C10B C9B C14B C13B -2.0(5)
C7B C9B C14B C13B -176.3(3)
C12B C13B C14B C9B 1.6(6)
C11B C12B C15B C18B -59.0(7)
C13B C12B C15B C18B 122.6(6)
C11B C12B C15B C16E 121.8(12)
C13B C12B C15B C16E -56.6(13)
C11B C12B C15B C18E -4.2(13)
C13B C12B C15B C18E 177.4(13)
C11B C12B C15B C17B 175.1(5)
C13B C12B C15B C17B -3.3(7)
C11B C12B C15B C17E -120.3(12)
C13B C12B C15B C17E 61.3(12)
C11B C12B C15B C16B 60.4(6)
C13B C12B C15B C16B -118.0(5)
C6C C1C C2C C3C 4.7(5)
C6C C1C C2C C7B -176.8(3)
O1B C7B C2C C3C 114.3(4)
C6B C7B C2C C3C -130.5(4)
C9B C7B C2C C3C -9.7(5)
O1B C7B C2C C1C -64.1(4)
C6B C7B C2C C1C 51.1(4)
C9B C7B C2C C1C 171.9(3)
C1C C2C C3C C4C -2.8(5)
C7B C2C C3C C4C 178.8(3)
C2C C3C C4C C5C 0.3(6)
C2C C3C C4C Br1C -177.9(3)
C3C C4C C5C C6C 0.5(5)
Br1C C4C C5C C6C 178.7(3)
C2C C1C C6C C5C -3.9(5)
C2C C1C C6C C7C 173.7(3)
C4C C5C C6C C1C 1.2(5)
C4C C5C C6C C7C -176.5(3)
C8C O1C C7C C9C 165.0(3)
C8C O1C C7C C2D 43.8(4)
C8C O1C C7C C6C -78.1(3)
C1C C6C C7C O1C 5.9(5)
C5C C6C C7C O1C -176.5(3)
C1C C6C C7C C9C 121.1(4)
C5C C6C C7C C9C -61.3(4)
C1C C6C C7C C2D -114.1(4)
C5C C6C C7C C2D 63.5(4)
O1C C7C C9C C14C -142.2(3)
C2D C7C C9C C14C -23.8(4)
C6C C7C C9C C14C 100.2(4)
O1C C7C C9C C10C 41.5(4)
C2D C7C C9C C10C 159.9(3)
C6C C7C C9C C10C -76.1(4)
C14C C9C C10C C11C 0.3(5)
C7C C9C C10C C11C 176.8(3)
C9C C10C C11C C12C -0.5(6)
C10C C11C C12C C13C 0.4(6)
C10C C11C C12C C15C -179.9(4)
C11C C12C C13C C14C -0.2(5)
C15C C12C C13C C14C -179.9(3)
C10C C9C C14C C13C -0.1(5)
C7C C9C C14C C13C -176.5(3)
C12C C13C C14C C9C 0.1(5)
C13C C12C C15C C17C -5.1(5)
C11C C12C C15C C17C 175.2(4)
C13C C12C C15C C16C 115.7(4)
C11C C12C C15C C16C -64.1(5)
C13C C12C C15C C18C -125.6(4)
C11C C12C C15C C18C 54.7(5)
C6D C1D C2D C3D -0.4(5)
C6D C1D C2D C7C 174.4(3)
O1C C7C C2D C1D -111.4(3)
C9C C7C C2D C1D 131.7(3)
C6C C7C C2D C1D 9.3(4)
O1C C7C C2D C3D 63.4(4)
C9C C7C C2D C3D -53.5(4)
C6C C7C C2D C3D -175.9(3)
C1D C2D C3D C4D -0.7(5)
C7C C2D C3D C4D -175.8(3)
C2D C3D C4D C5D 0.7(5)
C2D C3D C4D Br1D -179.7(2)
C3D C4D C5D C6D 0.4(5)
Br1D C4D C5D C6D -179.2(2)
C2D C1D C6D C5D 1.5(5)
C2D C1D C6D C7D 178.8(3)
C4D C5D C6D C1D -1.5(5)
C4D C5D C6D C7D -178.7(3)
C8D O1D C7D C2A -55.5(4)
C8D O1D C7D C6D -173.5(3)
C8D O1D C7D C9D 71.6(4)
C3A C2A C7D O1D 104.8(4)
C1A C2A C7D O1D -73.1(4)
C3A C2A C7D C6D -139.9(3)
C1A C2A C7D C6D 42.2(4)
C3A C2A C7D C9D -20.1(5)
C1A C2A C7D C9D 162.0(3)
C1D C6D C7D O1D 161.7(3)
C5D C6D C7D O1D -21.0(4)
C1D C6D C7D C2A 44.2(4)
C5D C6D C7D C2A -138.6(3)
C1D C6D C7D C9D -80.4(4)
C5D C6D C7D C9D 96.8(4)
O1D C7D C9D C10D 19.0(4)
C2A C7D C9D C10D 143.1(3)
C6D C7D C9D C10D -95.2(4)
O1D C7D C9D C14D -167.0(3)
C2A C7D C9D C14D -42.9(5)
C6D C7D C9D C14D 78.8(4)
C14D C9D C10D C11D 2.4(5)
C7D C9D C10D C11D 176.6(3)
C9D C10D C11D C12D -0.9(6)
C10D C11D C12D C13D -0.7(6)
C10D C11D C12D C15D -179.3(4)
C11D C12D C13D C14D 0.7(6)
C15D C12D C13D C14D 179.3(4)
C10D C9D C14D C13D -2.4(5)
C7D C9D C14D C13D -176.4(3)
C12D C13D C14D C9D 0.8(6)
C13D C12D C15D C18D -116.4(5)
C11D C12D C15D C18D 62.1(5)
C13D C12D C15D C16D 5.1(6)
C11D C12D C15D C16D -176.3(4)
C13D C12D C15D C17D 126.2(5)
C11D C12D C15D C17D -55.2(5)
C24 C19 C20 C21 -0.3(9)
C19 C20 C21 C22 -0.7(9)
C20 C21 C22 C23 1.9(9)
C21 C22 C23 C24 -2.1(10)
C22 C23 C24 C19 1.1(9)
C20 C19 C24 C23 0.1(9)
C30 C25 C26 C27 0.7(10)
C25 C26 C27 C28 -1.4(10)
C26 C27 C28 C29 1.4(9)
C27 C28 C29 C30 -0.8(11)
C28 C29 C30 C25 0.2(12)
C26 C25 C30 C29 -0.1(11)
